data_4066199
loop_
_publ_author_name
'Kessler, Florian'
'Weibert, Bernhard'
'Fischer, Helmut'

_publ_section_title
;
 Bis(allenylidene) Complexes of Palladium and Platinum&#x2020;
;
_journal_issue 21
_journal_name_full Organometallics
_journal_page_first 5154
_journal_paper_doi 10.1021/om100346x
_journal_volume 29
_journal_year 2010
_chemical_formula_moiety 'C26 H46 N2 O2 P2 Pd'
_chemical_formula_sum 'C26 H46 N2 O2 P2 Pd'
_chemical_formula_weight 586.99
_chemical_name_systematic
; 
 ? 
;
_space_group_IT_number 14
_symmetry_cell_setting monoclinic
_symmetry_space_group_name_Hall '-P 2ybc'
_symmetry_space_group_name_H-M 'P 1 21/c 1'
_atom_sites_solution_hydrogens geom
_atom_sites_solution_primary direct
_atom_sites_solution_secondary difmap
_audit_creation_method SHELXL-97
_cell_angle_alpha 90.00
_cell_angle_beta 113.33(3)
_cell_angle_gamma 90.00
_cell_formula_units_Z 2
_cell_length_a 10.226(2)
_cell_length_b 7.2469(14)
_cell_length_c 20.575(6)
_cell_measurement_reflns_used 32000
_cell_measurement_temperature 100(2)
_cell_measurement_theta_max 27.25
_cell_measurement_theta_min 1.98
_cell_volume 1400.1(6)
_computing_cell_refinement 'STOE X-AREA'
_computing_data_collection 'STOE X-AREA'
_computing_data_reduction 'STOE X-RED'
_computing_structure_refinement 'SHELXL-97 (Sheldrick, 1997)'
_computing_structure_solution 'SHELXS-97 (Sheldrick, 1990)'
_diffrn_ambient_temperature 100(2)
_diffrn_detector_area_resol_mean 6.67
_diffrn_measured_fraction_theta_full 0.998
_diffrn_measured_fraction_theta_max 0.998
_diffrn_measurement_device_type 'STOE IPDS 2T'
_diffrn_measurement_method 'rotation method'
_diffrn_radiation_monochromator graphite
_diffrn_radiation_source 'fine-focus sealed tube'
_diffrn_radiation_type MoK\a
_diffrn_radiation_wavelength 0.71073
_diffrn_reflns_av_R_equivalents 0.0861
_diffrn_reflns_av_sigmaI/netI 0.0512
_diffrn_reflns_limit_h_max 12
_diffrn_reflns_limit_h_min -12
_diffrn_reflns_limit_k_max 9
_diffrn_reflns_limit_k_min -9
_diffrn_reflns_limit_l_max 25
_diffrn_reflns_limit_l_min -25
_diffrn_reflns_number 19937
_diffrn_reflns_theta_full 26.74
_diffrn_reflns_theta_max 26.74
_diffrn_reflns_theta_min 2.16
_exptl_absorpt_coefficient_mu 0.802
_exptl_absorpt_correction_T_max 0.9077
_exptl_absorpt_correction_T_min 0.6853
_exptl_absorpt_correction_type integration
_exptl_absorpt_process_details empirical
_exptl_crystal_colour colorless
_exptl_crystal_density_diffrn 1.392
_exptl_crystal_density_method 'not measured'
_exptl_crystal_description block
_exptl_crystal_F_000 616
_exptl_crystal_size_max 0.5
_exptl_crystal_size_mid 0.4
_exptl_crystal_size_min 0.3
_refine_diff_density_max 1.167
_refine_diff_density_min -0.507
_refine_diff_density_rms 0.181
_refine_ls_extinction_method none
_refine_ls_goodness_of_fit_ref 1.045
_refine_ls_hydrogen_treatment constr
_refine_ls_matrix_type full
_refine_ls_number_parameters 154
_refine_ls_number_reflns 2964
_refine_ls_number_restraints 0
_refine_ls_restrained_S_all 1.045
_refine_ls_R_factor_all 0.0304
_refine_ls_R_factor_gt 0.0266
_refine_ls_shift/su_max 0.000
_refine_ls_shift/su_mean 0.000
_refine_ls_structure_factor_coef Fsqd
_refine_ls_weighting_details 'calc w=1/[\s^2^(Fo^2^)+(0.0249P)^2^+0.6865P] where P=(Fo^2^+2Fc^2^)/3'
_refine_ls_weighting_scheme calc
_refine_ls_wR_factor_gt 0.0504
_refine_ls_wR_factor_ref 0.0515
_reflns_number_gt 2727
_reflns_number_total 2964
_reflns_threshold_expression >2sigma(I)
_cod_data_source_file om100346x_si_001.cif
_cod_data_source_block fkbw41_&#x0096;_complex_2b
_cod_original_sg_symbol_H-M 'P 21/c'
_cod_database_code 4066199

loop_
_symmetry_equiv_pos_as_xyz
'x, y, z'
'-x, y+1/2, -z+1/2'
'-x, -y, -z'
'x, -y-1/2, z-1/2'

loop_
_atom_site_label
_atom_site_type_symbol
_atom_site_fract_x
_atom_site_fract_y
_atom_site_fract_z
_atom_site_U_iso_or_equiv
_atom_site_adp_type
_atom_site_occupancy
_atom_site_symmetry_multiplicity
_atom_site_calc_flag
_atom_site_refinement_flags
Pd1 Pd 0.5000 0.5000 0.5000 0.01090(6) Uani 1 2 d S
P1 P 0.61646(4) 0.39530(5) 0.431371(19) 0.01202(9) Uani 1 1 d .
O1 O -0.04914(12) 0.54814(16) 0.33694(6) 0.0181(2) Uani 1 1 d .
N1 N 0.02806(14) 0.51170(18) 0.24899(7) 0.0154(3) Uani 1 1 d .
C1 C 0.31360(17) 0.5135(2) 0.41655(8) 0.0148(3) Uani 1 1 d .
C2 C 0.19766(17) 0.5207(2) 0.36868(8) 0.0157(3) Uani 1 1 d .
C3 C 0.05026(16) 0.5285(2) 0.31786(8) 0.0138(3) Uani 1 1 d .
C4 C 0.13746(17) 0.5036(2) 0.21990(8) 0.0174(3) Uani 1 1 d .
H4A H 0.1717 0.3757 0.2201 0.021 Uiso 1 1 calc R
H4B H 0.2195 0.5838 0.2469 0.021 Uiso 1 1 calc R
C5 C 0.05834(17) 0.5745(2) 0.14437(8) 0.0182(3) Uani 1 1 d .
H5A H 0.0609 0.7110 0.1427 0.022 Uiso 1 1 calc R
H5B H 0.0999 0.5234 0.1122 0.022 Uiso 1 1 calc R
C6 C -0.09355(18) 0.5045(2) 0.12478(8) 0.0193(3) Uani 1 1 d .
H6A H -0.1030 0.3747 0.1086 0.023 Uiso 1 1 calc R
H6B H -0.1629 0.5813 0.0870 0.023 Uiso 1 1 calc R
C7 C -0.11652(16) 0.5214(2) 0.19376(8) 0.0168(3) Uani 1 1 d .
H7A H -0.1625 0.6403 0.1958 0.020 Uiso 1 1 calc R
H7B H -0.1762 0.4191 0.1985 0.020 Uiso 1 1 calc R
C8 C 0.52532(17) 0.4459(2) 0.33709(8) 0.0175(3) Uani 1 1 d .
H8A H 0.4286 0.3918 0.3201 0.021 Uiso 1 1 calc R
H8B H 0.5141 0.5813 0.3313 0.021 Uiso 1 1 calc R
C9 C 0.59762(18) 0.3761(3) 0.28957(8) 0.0245(4) Uani 1 1 d .
H9A H 0.5379 0.4050 0.2401 0.037 Uiso 1 1 calc R
H9B H 0.6110 0.2422 0.2951 0.037 Uiso 1 1 calc R
H9C H 0.6905 0.4363 0.3030 0.037 Uiso 1 1 calc R
C10 C 0.79806(16) 0.4770(2) 0.45578(9) 0.0167(3) Uani 1 1 d .
H10A H 0.8563 0.4403 0.5052 0.020 Uiso 1 1 calc R
H10B H 0.8393 0.4176 0.4249 0.020 Uiso 1 1 calc R
C11 C 0.80465(18) 0.6860(2) 0.44913(9) 0.0234(3) Uani 1 1 d .
H11A H 0.9044 0.7252 0.4662 0.035 Uiso 1 1 calc R
H11B H 0.7590 0.7452 0.4775 0.035 Uiso 1 1 calc R
H11C H 0.7548 0.7217 0.3994 0.035 Uiso 1 1 calc R
C12 C 0.63283(16) 0.1447(2) 0.43722(8) 0.0171(3) Uani 1 1 d .
H12A H 0.6856 0.1026 0.4087 0.020 Uiso 1 1 calc R
H12B H 0.6891 0.1096 0.4871 0.020 Uiso 1 1 calc R
C13 C 0.48926(19) 0.0467(2) 0.41137(10) 0.0234(4) Uani 1 1 d .
H13A H 0.5044 -0.0859 0.4208 0.035 Uiso 1 1 calc R
H13B H 0.4384 0.0668 0.3604 0.035 Uiso 1 1 calc R
H13C H 0.4327 0.0960 0.4363 0.035 Uiso 1 1 calc R

loop_
_atom_site_aniso_label
_atom_site_aniso_U_11
_atom_site_aniso_U_22
_atom_site_aniso_U_33
_atom_site_aniso_U_23
_atom_site_aniso_U_13
_atom_site_aniso_U_12
Pd1 0.00960(9) 0.01439(9) 0.00877(9) -0.00016(6) 0.00370(6) 0.00203(6)
P1 0.01145(16) 0.01461(18) 0.01074(17) 0.00012(14) 0.00519(13) 0.00235(14)
O1 0.0151(5) 0.0223(6) 0.0185(5) 0.0006(4) 0.0084(4) 0.0010(4)
N1 0.0118(6) 0.0202(6) 0.0131(6) 0.0004(5) 0.0037(5) -0.0013(5)
C1 0.0165(7) 0.0169(7) 0.0143(7) -0.0002(6) 0.0097(6) 0.0012(6)
C2 0.0186(8) 0.0154(7) 0.0154(7) 0.0005(6) 0.0092(6) 0.0013(6)
C3 0.0151(7) 0.0108(7) 0.0149(7) 0.0009(5) 0.0053(6) -0.0001(5)
C4 0.0153(7) 0.0216(8) 0.0171(7) 0.0002(6) 0.0083(6) 0.0006(6)
C5 0.0219(8) 0.0188(7) 0.0151(7) 0.0014(6) 0.0088(6) -0.0001(6)
C6 0.0214(8) 0.0197(8) 0.0126(7) 0.0003(6) 0.0023(6) -0.0010(6)
C7 0.0118(7) 0.0195(8) 0.0160(7) 0.0000(6) 0.0023(6) -0.0014(6)
C8 0.0176(7) 0.0237(8) 0.0116(7) 0.0025(6) 0.0061(6) 0.0055(6)
C9 0.0233(8) 0.0381(10) 0.0146(7) -0.0018(7) 0.0102(6) 0.0032(7)
C10 0.0138(7) 0.0195(8) 0.0184(7) -0.0013(6) 0.0082(6) -0.0002(6)
C11 0.0235(8) 0.0189(8) 0.0299(9) -0.0029(7) 0.0128(7) -0.0030(7)
C12 0.0165(7) 0.0155(7) 0.0193(7) 0.0008(6) 0.0072(6) 0.0023(6)
C13 0.0237(8) 0.0192(8) 0.0293(9) -0.0033(7) 0.0126(7) -0.0040(7)

loop_
_atom_type_symbol
_atom_type_description
_atom_type_scat_dispersion_real
_atom_type_scat_dispersion_imag
_atom_type_scat_source
C C 0.0033 0.0016 'International Tables Vol C Tables 4.2.6.8 and 6.1.1.4'
H H 0.0000 0.0000 'International Tables Vol C Tables 4.2.6.8 and 6.1.1.4'
N N 0.0061 0.0033 'International Tables Vol C Tables 4.2.6.8 and 6.1.1.4'
O O 0.0106 0.0060 'International Tables Vol C Tables 4.2.6.8 and 6.1.1.4'
P P 0.1023 0.0942 'International Tables Vol C Tables 4.2.6.8 and 6.1.1.4'
Pd Pd -0.9988 1.0072 'International Tables Vol C Tables 4.2.6.8 and 6.1.1.4'

loop_
_geom_angle_atom_site_label_1
_geom_angle_atom_site_label_2
_geom_angle_atom_site_label_3
_geom_angle
_geom_angle_site_symmetry_1
_geom_angle_site_symmetry_3
C1 Pd1 C1 180.0 3_666 .
C1 Pd1 P1 87.81(5) 3_666 .
C1 Pd1 P1 92.19(5) . .
C1 Pd1 P1 92.19(5) 3_666 3_666
C1 Pd1 P1 87.81(5) . 3_666
P1 Pd1 P1 180.0 . 3_666
C10 P1 C12 104.40(7) . .
C10 P1 C8 105.28(8) . .
C12 P1 C8 105.36(8) . .
C10 P1 Pd1 116.22(6) . .
C12 P1 Pd1 110.09(5) . .
C8 P1 Pd1 114.48(6) . .
C3 N1 C4 126.52(13) . .
C3 N1 C7 120.54(13) . .
C4 N1 C7 112.59(13) . .
C2 C1 Pd1 176.52(13) . .
C1 C2 C3 172.64(16) . .
O1 C3 N1 121.83(14) . .
O1 C3 C2 121.64(14) . .
N1 C3 C2 116.53(14) . .
N1 C4 C5 102.68(12) . .
N1 C4 H4A 111.2 . .
C5 C4 H4A 111.2 . .
N1 C4 H4B 111.2 . .
C5 C4 H4B 111.2 . .
H4A C4 H4B 109.1 . .
C6 C5 C4 103.29(13) . .
C6 C5 H5A 111.1 . .
C4 C5 H5A 111.1 . .
C6 C5 H5B 111.1 . .
C4 C5 H5B 111.1 . .
H5A C5 H5B 109.1 . .
C5 C6 C7 103.99(13) . .
C5 C6 H6A 111.0 . .
C7 C6 H6A 111.0 . .
C5 C6 H6B 111.0 . .
C7 C6 H6B 111.0 . .
H6A C6 H6B 109.0 . .
N1 C7 C6 103.68(13) . .
N1 C7 H7A 111.0 . .
C6 C7 H7A 111.0 . .
N1 C7 H7B 111.0 . .
C6 C7 H7B 111.0 . .
H7A C7 H7B 109.0 . .
C9 C8 P1 116.17(11) . .
C9 C8 H8A 108.2 . .
P1 C8 H8A 108.2 . .
C9 C8 H8B 108.2 . .
P1 C8 H8B 108.2 . .
H8A C8 H8B 107.4 . .
C8 C9 H9A 109.5 . .
C8 C9 H9B 109.5 . .
H9A C9 H9B 109.5 . .
C8 C9 H9C 109.5 . .
H9A C9 H9C 109.5 . .
H9B C9 H9C 109.5 . .
C11 C10 P1 112.02(11) . .
C11 C10 H10A 109.2 . .
P1 C10 H10A 109.2 . .
C11 C10 H10B 109.2 . .
P1 C10 H10B 109.2 . .
H10A C10 H10B 107.9 . .
C10 C11 H11A 109.5 . .
C10 C11 H11B 109.5 . .
H11A C11 H11B 109.5 . .
C10 C11 H11C 109.5 . .
H11A C11 H11C 109.5 . .
H11B C11 H11C 109.5 . .
C13 C12 P1 112.99(11) . .
C13 C12 H12A 109.0 . .
P1 C12 H12A 109.0 . .
C13 C12 H12B 109.0 . .
P1 C12 H12B 109.0 . .
H12A C12 H12B 107.8 . .
C12 C13 H13A 109.5 . .
C12 C13 H13B 109.5 . .
H13A C13 H13B 109.5 . .
C12 C13 H13C 109.5 . .
H13A C13 H13C 109.5 . .
H13B C13 H13C 109.5 . .

loop_
_geom_bond_atom_site_label_1
_geom_bond_atom_site_label_2
_geom_bond_distance
_geom_bond_site_symmetry_2
Pd1 C1 1.9997(18) 3_666
Pd1 C1 1.9997(18) .
Pd1 P1 2.3064(6) .
Pd1 P1 2.3064(6) 3_666
P1 C10 1.8201(16) .
P1 C12 1.8231(16) .
P1 C8 1.8259(17) .
O1 C3 1.2344(19) .
N1 C3 1.349(2) .
N1 C4 1.4641(19) .
N1 C7 1.467(2) .
C1 C2 1.206(2) .
C2 C3 1.456(2) .
C4 C5 1.529(2) .
C4 H4A 0.9900 .
C4 H4B 0.9900 .
C5 C6 1.529(2) .
C5 H5A 0.9900 .
C5 H5B 0.9900 .
C6 C7 1.532(2) .
C6 H6A 0.9900 .
C6 H6B 0.9900 .
C7 H7A 0.9900 .
C7 H7B 0.9900 .
C8 C9 1.527(2) .
C8 H8A 0.9900 .
C8 H8B 0.9900 .
C9 H9A 0.9800 .
C9 H9B 0.9800 .
C9 H9C 0.9800 .
C10 C11 1.524(2) .
C10 H10A 0.9900 .
C10 H10B 0.9900 .
C11 H11A 0.9800 .
C11 H11B 0.9800 .
C11 H11C 0.9800 .
C12 C13 1.525(2) .
C12 H12A 0.9900 .
C12 H12B 0.9900 .
C13 H13A 0.9800 .
C13 H13B 0.9800 .
C13 H13C 0.9800 .
